data_7150383
loop_
_publ_author_name
'Ley, Steven V.'
'Dixon, Darren J.'
'Guy, Richard T.'
'Palomero, Maria A.'
'Polara, Alessandra'
'Rodriguez, Felix'
'Sheppard, Tom D.'

_publ_section_title
;
 Studies on the generation of enolate anions from butane-2,3-diacetal
 protected glycolic acid derivatives and subsequent highly
 diastereoselective coupling reactions with aldehydes and acid
 chlorides.
;
_journal_issue 24
_journal_name_full 'Organic &amp; biomolecular chemistry'
_journal_page_first 3618
_journal_page_last 3627
_journal_paper_doi 10.1039/b412790k
_journal_volume 2
_journal_year 2004
_chemical_formula_moiety 'C14 H16 O8 S'
_chemical_formula_sum 'C14 H16 O8 S'
_chemical_formula_weight 344.33
_chemical_name_systematic
;
?
;
_space_group_IT_number 4
_symmetry_cell_setting monoclinic
_symmetry_space_group_name_Hall 'P 2yb'
_symmetry_space_group_name_H-M 'P 1 21 1'
_atom_sites_solution_hydrogens geom
_atom_sites_solution_primary direct
_atom_sites_solution_secondary difmap
_audit_creation_method SHELXL-97
_cell_angle_alpha 90.00
_cell_angle_beta 100.877(2)
_cell_angle_gamma 90.00
_cell_formula_units_Z 2
_cell_length_a 5.4730(2)
_cell_length_b 11.0206(4)
_cell_length_c 12.9676(5)
_cell_measurement_reflns_used 5286
_cell_measurement_temperature 180(2)
_cell_measurement_theta_max 27.48
_cell_measurement_theta_min 1.00
_cell_volume 768.10(5)
_computing_cell_refinement 'HKL Scalepack (Otwinowski & Minor 1997)'
_computing_data_collection 'Collect (Nonius B.V. 1998)'
_computing_data_reduction
;
HKL Denzo and Scalepack (Otwinowski & Minor 1997)
;
_computing_publication_material 'SHELXL-97 (Sheldrick 1997)'
_computing_structure_refinement 'SHELXL-97 (Sheldrick 1997)'
_computing_structure_solution 'SIR-92 (Altomare et al. 1994)'
_diffrn_ambient_temperature 180(2)
_diffrn_measured_fraction_theta_full 0.996
_diffrn_measured_fraction_theta_max 0.996
_diffrn_measurement_device_type 'Nonius Kappa CCD'
_diffrn_measurement_method 'Thin slice \w and \f scans'
_diffrn_radiation_source 'fine-focus sealed tube'
_diffrn_radiation_type MoK\a
_diffrn_radiation_wavelength 0.71069
_diffrn_reflns_av_R_equivalents 0.0286
_diffrn_reflns_av_sigmaI/netI 0.0512
_diffrn_reflns_limit_h_max 6
_diffrn_reflns_limit_h_min -7
_diffrn_reflns_limit_k_max 14
_diffrn_reflns_limit_k_min -14
_diffrn_reflns_limit_l_max 16
_diffrn_reflns_limit_l_min -14
_diffrn_reflns_number 6902
_diffrn_reflns_theta_full 27.46
_diffrn_reflns_theta_max 27.46
_diffrn_reflns_theta_min 3.70
_exptl_absorpt_coefficient_mu 0.251
_exptl_absorpt_correction_T_max 0.972
_exptl_absorpt_correction_T_min 0.925
_exptl_absorpt_correction_type multi-scan
_exptl_absorpt_process_details
;
multi-scan from symmetry-related measurements
Sortav (Blessing 1995)
;
_exptl_crystal_density_diffrn 1.489
_exptl_crystal_density_method 'not measured'
_exptl_crystal_F_000 360
_exptl_crystal_size_max 0.16
_exptl_crystal_size_mid 0.12
_exptl_crystal_size_min 0.12
_refine_diff_density_max 0.225
_refine_diff_density_min -0.375
_refine_diff_density_rms 0.074
_refine_ls_abs_structure_details 'Flack H D (1983), Acta Cryst. A39, 876-881'
_refine_ls_abs_structure_Flack -0.14(7)
_refine_ls_extinction_method none
_refine_ls_goodness_of_fit_ref 1.125
_refine_ls_hydrogen_treatment mixed
_refine_ls_matrix_type full
_refine_ls_number_parameters 214
_refine_ls_number_reflns 3411
_refine_ls_number_restraints 2
_refine_ls_restrained_S_all 1.125
_refine_ls_R_factor_all 0.0475
_refine_ls_R_factor_gt 0.0385
_refine_ls_shift/su_max 0.008
_refine_ls_shift/su_mean 0.000
_refine_ls_structure_factor_coef Fsqd
_refine_ls_weighting_details 'calc w==1/[\s^2^(Fo^2^)+(0.0437P)^2^+0.0479P] where P==(Fo^2^+2Fc^2^)/3'
_refine_ls_weighting_scheme calc
_refine_ls_wR_factor_gt 0.0883
_refine_ls_wR_factor_ref 0.0935
_reflns_number_gt 3043
_reflns_number_total 3411
_reflns_threshold_expression >2sigma(I)
_cod_data_source_file b412790k.txt
_cod_data_source_block sl0323
_cod_depositor_comments
;
The following automatic conversions were performed:
'_symmetry_cell_setting' value 'Monoclinic' changed to 'monoclinic'
according to '/home/saulius/struct/CIF-dictionaries/cif_core.dic'
dictionary named 'cif_core.dic' version 2.4.1 from 2010-06-29.

Automatic conversion script
Id: cif_fix_enum 1527 2010-12-29 10:47:43Z saulius 
;
_cod_original_sg_symbol_H-M P2(1)
_cod_database_code 7150383

loop_
_symmetry_equiv_pos_as_xyz
'x, y, z'
'-x, y+1/2, -z'

loop_
_atom_site_label
_atom_site_type_symbol
_atom_site_fract_x
_atom_site_fract_y
_atom_site_fract_z
_atom_site_U_iso_or_equiv
_atom_site_adp_type
_atom_site_occupancy
_atom_site_symmetry_multiplicity
_atom_site_calc_flag
_atom_site_refinement_flags
_atom_site_disorder_assembly
_atom_site_disorder_group
S1 S 0.43645(10) 0.79864(5) 0.24697(4) 0.02235(14) Uani 1 1 d . . .
O1 O 0.6951(3) 1.10783(15) 0.33350(13) 0.0280(4) Uani 1 1 d . . .
O2 O 0.8291(3) 1.08513(13) 0.50640(11) 0.0232(3) Uani 1 1 d . . .
O3 O 1.0544(3) 0.84609(15) 0.48895(13) 0.0235(4) Uani 1 1 d D . .
H3 H 1.064(5) 0.7629(17) 0.4705(19) 0.028 Uiso 1 1 d D . .
O4 O 1.2871(3) 1.04758(17) 0.62423(13) 0.0330(4) Uani 1 1 d . . .
O5 O 1.1259(3) 0.92414(16) 0.73299(12) 0.0303(4) Uani 1 1 d . . .
O6 O 0.6731(3) 0.84586(14) 0.32878(12) 0.0224(3) Uani 1 1 d . . .
O7 O 0.2580(3) 0.75128(15) 0.30348(12) 0.0280(4) Uani 1 1 d . . .
O8 O 0.5438(3) 0.72334(16) 0.17796(13) 0.0316(4) Uani 1 1 d . . .
C1 C 0.7195(4) 1.0456(2) 0.40939(18) 0.0214(5) Uani 1 1 d . . .
C2 C 0.6402(4) 0.9143(2) 0.41962(16) 0.0198(5) Uani 1 1 d . . .
H2 H 0.4639 0.9098 0.4300 0.024 Uiso 1 1 calc R . .
C3 C 0.8199(4) 0.8690(2) 0.51725(17) 0.0197(5) Uani 1 1 d . . .
C4 C 0.8554(4) 0.9870(2) 0.58251(17) 0.0219(5) Uani 1 1 d . . .
H4 H 0.7277 0.9937 0.6281 0.026 Uiso 1 1 calc R . .
C5 C 1.1152(4) 0.9932(2) 0.64744(17) 0.0234(5) Uani 1 1 d . . .
C6 C 0.7242(4) 0.7633(2) 0.57163(18) 0.0261(5) Uani 1 1 d . . .
H6A H 0.7071 0.6922 0.5254 0.039 Uiso 1 1 calc R . .
H6B H 0.5617 0.7839 0.5882 0.039 Uiso 1 1 calc R . .
H6C H 0.8415 0.7449 0.6367 0.039 Uiso 1 1 calc R . .
C7 C 1.3710(5) 0.9080(3) 0.7974(2) 0.0376(6) Uani 1 1 d . . .
H7A H 1.3540 0.8805 0.8676 0.056 Uiso 1 1 calc R . .
H7B H 1.4609 0.9853 0.8031 0.056 Uiso 1 1 calc R . .
H7C H 1.4635 0.8473 0.7651 0.056 Uiso 1 1 calc R . .
C8 C 0.3203(4) 0.9315(2) 0.18035(17) 0.0214(5) Uani 1 1 d . . .
C9 C 0.1225(4) 0.9925(2) 0.20905(18) 0.0267(5) Uani 1 1 d . . .
H9 H 0.0452 0.9620 0.2635 0.032 Uiso 1 1 calc R . .
C10 C 0.0389(5) 1.0989(2) 0.1569(2) 0.0319(6) Uani 1 1 d . . .
H10 H -0.0957 1.1419 0.1766 0.038 Uiso 1 1 calc R . .
C11 C 0.1491(5) 1.1437(2) 0.07627(19) 0.0305(6) Uani 1 1 d . . .
C12 C 0.3480(5) 1.0809(2) 0.04940(19) 0.0318(6) Uani 1 1 d . . .
H12 H 0.4255 1.1111 -0.0050 0.038 Uiso 1 1 calc R . .
C13 C 0.4348(4) 0.9749(2) 0.10081(18) 0.0273(5) Uani 1 1 d . . .
H13 H 0.5708 0.9324 0.0819 0.033 Uiso 1 1 calc R . .
C14 C 0.0533(6) 1.2581(3) 0.0194(3) 0.0471(8) Uani 1 1 d . . .
H14A H 0.1256 1.2668 -0.0438 0.071 Uiso 1 1 calc R . .
H14B H 0.1001 1.3281 0.0655 0.071 Uiso 1 1 calc R . .
H14C H -0.1284 1.2540 -0.0006 0.071 Uiso 1 1 calc R . .

loop_
_atom_site_aniso_label
_atom_site_aniso_U_11
_atom_site_aniso_U_22
_atom_site_aniso_U_33
_atom_site_aniso_U_23
_atom_site_aniso_U_13
_atom_site_aniso_U_12
S1 0.0271(3) 0.0196(3) 0.0199(3) -0.0019(2) 0.0033(2) -0.0014(2)
O1 0.0351(9) 0.0231(9) 0.0264(9) 0.0042(8) 0.0074(7) 0.0019(7)
O2 0.0304(9) 0.0152(8) 0.0234(8) -0.0002(7) 0.0033(7) -0.0010(6)
O3 0.0201(8) 0.0203(8) 0.0307(9) -0.0043(7) 0.0062(6) 0.0024(6)
O4 0.0314(9) 0.0325(10) 0.0329(9) 0.0021(9) 0.0003(7) -0.0104(8)
O5 0.0325(9) 0.0344(10) 0.0228(8) 0.0044(7) 0.0023(7) -0.0035(7)
O6 0.0241(8) 0.0240(8) 0.0196(8) -0.0044(6) 0.0049(6) 0.0016(6)
O7 0.0299(9) 0.0270(9) 0.0273(8) 0.0013(7) 0.0061(7) -0.0063(7)
O8 0.0434(10) 0.0268(9) 0.0247(9) -0.0066(7) 0.0068(8) 0.0040(8)
C1 0.0183(10) 0.0200(11) 0.0267(12) 0.0005(10) 0.0059(9) 0.0050(9)
C2 0.0220(11) 0.0199(11) 0.0188(10) -0.0038(9) 0.0073(8) 0.0008(8)
C3 0.0199(10) 0.0189(11) 0.0207(11) 0.0004(9) 0.0051(8) 0.0000(8)
C4 0.0247(11) 0.0197(11) 0.0222(11) 0.0005(10) 0.0068(9) -0.0019(9)
C5 0.0315(12) 0.0171(11) 0.0213(11) -0.0044(9) 0.0043(9) -0.0025(10)
C6 0.0308(12) 0.0203(12) 0.0270(12) 0.0037(9) 0.0049(10) -0.0043(9)
C7 0.0387(15) 0.0416(16) 0.0286(13) 0.0029(12) -0.0034(11) 0.0010(12)
C8 0.0243(11) 0.0202(12) 0.0191(11) -0.0008(9) 0.0025(9) -0.0012(9)
C9 0.0269(11) 0.0293(12) 0.0245(11) 0.0024(11) 0.0068(9) 0.0005(10)
C10 0.0266(12) 0.0340(15) 0.0353(13) 0.0062(12) 0.0062(10) 0.0048(10)
C11 0.0310(12) 0.0311(14) 0.0275(13) 0.0067(11) 0.0010(10) -0.0005(11)
C12 0.0331(14) 0.0353(15) 0.0283(12) 0.0049(12) 0.0093(11) -0.0013(11)
C13 0.0278(12) 0.0310(13) 0.0246(11) -0.0002(11) 0.0092(9) 0.0021(11)
C14 0.0469(17) 0.0432(18) 0.0508(18) 0.0201(14) 0.0084(13) 0.0122(13)

loop_
_atom_type_symbol
_atom_type_description
_atom_type_scat_dispersion_real
_atom_type_scat_dispersion_imag
_atom_type_scat_source
C C 0.0033 0.0016 'International Tables Vol C Tables 4.2.6.8 and 6.1.1.4'
H H 0.0000 0.0000 'International Tables Vol C Tables 4.2.6.8 and 6.1.1.4'
O O 0.0106 0.0060 'International Tables Vol C Tables 4.2.6.8 and 6.1.1.4'
S S 0.1246 0.1234 'International Tables Vol C Tables 4.2.6.8 and 6.1.1.4'

loop_
_geom_angle_atom_site_label_1
_geom_angle_atom_site_label_2
_geom_angle_atom_site_label_3
_geom_angle
_geom_angle_site_symmetry_1
_geom_angle_site_symmetry_3
_geom_angle_publ_flag
O8 S1 O7 120.85(11) . . ?
O8 S1 O6 103.17(9) . . ?
O7 S1 O6 109.02(9) . . ?
O8 S1 C8 109.27(10) . . ?
O7 S1 C8 109.78(11) . . ?
O6 S1 C8 103.16(10) . . ?
C1 O2 C4 111.14(17) . . ?
C3 O3 H3 109.4(16) . . ?
C5 O5 C7 116.0(2) . . ?
C2 O6 S1 120.21(13) . . ?
O1 C1 O2 123.0(2) . . ?
O1 C1 C2 129.2(2) . . ?
O2 C1 C2 107.86(19) . . ?
O6 C2 C1 110.19(18) . . ?
O6 C2 C3 110.19(18) . . ?
C1 C2 C3 103.44(18) . . ?
O6 C2 H2 110.9 . . ?
C1 C2 H2 110.9 . . ?
C3 C2 H2 110.9 . . ?
O3 C3 C6 113.20(18) . . ?
O3 C3 C2 108.32(18) . . ?
C6 C3 C2 114.40(18) . . ?
O3 C3 C4 105.33(17) . . ?
C6 C3 C4 114.46(18) . . ?
C2 C3 C4 99.95(17) . . ?
O2 C4 C5 107.91(17) . . ?
O2 C4 C3 105.58(16) . . ?
C5 C4 C3 110.56(18) . . ?
O2 C4 H4 110.9 . . ?
C5 C4 H4 110.9 . . ?
C3 C4 H4 110.9 . . ?
O4 C5 O5 125.3(2) . . ?
O4 C5 C4 125.6(2) . . ?
O5 C5 C4 109.01(19) . . ?
C3 C6 H6A 109.5 . . ?
C3 C6 H6B 109.5 . . ?
H6A C6 H6B 109.5 . . ?
C3 C6 H6C 109.5 . . ?
H6A C6 H6C 109.5 . . ?
H6B C6 H6C 109.5 . . ?
O5 C7 H7A 109.5 . . ?
O5 C7 H7B 109.5 . . ?
H7A C7 H7B 109.5 . . ?
O5 C7 H7C 109.5 . . ?
H7A C7 H7C 109.5 . . ?
H7B C7 H7C 109.5 . . ?
C9 C8 C13 121.2(2) . . ?
C9 C8 S1 120.09(18) . . ?
C13 C8 S1 118.69(18) . . ?
C8 C9 C10 118.8(2) . . ?
C8 C9 H9 120.6 . . ?
C10 C9 H9 120.6 . . ?
C9 C10 C11 121.1(2) . . ?
C9 C10 H10 119.5 . . ?
C11 C10 H10 119.5 . . ?
C12 C11 C10 118.8(2) . . ?
C12 C11 C14 120.8(2) . . ?
C10 C11 C14 120.4(2) . . ?
C13 C12 C11 120.9(2) . . ?
C13 C12 H12 119.5 . . ?
C11 C12 H12 119.5 . . ?
C12 C13 C8 119.1(2) . . ?
C12 C13 H13 120.4 . . ?
C8 C13 H13 120.4 . . ?
C11 C14 H14A 109.5 . . ?
C11 C14 H14B 109.5 . . ?
H14A C14 H14B 109.5 . . ?
C11 C14 H14C 109.5 . . ?
H14A C14 H14C 109.5 . . ?
H14B C14 H14C 109.5 . . ?

loop_
_geom_bond_atom_site_label_1
_geom_bond_atom_site_label_2
_geom_bond_distance
_geom_bond_site_symmetry_2
_geom_bond_publ_flag
S1 O8 1.4258(17) . ?
S1 O7 1.4258(17) . ?
S1 O6 1.5984(16) . ?
S1 C8 1.757(2) . ?
O1 C1 1.186(3) . ?
O2 C1 1.359(3) . ?
O2 C4 1.453(3) . ?
O3 C3 1.423(3) . ?
O3 H3 0.951(17) . ?
O4 C5 1.201(3) . ?
O5 C5 1.337(3) . ?
O5 C7 1.451(3) . ?
O6 C2 1.439(2) . ?
C1 C2 1.524(3) . ?
C2 C3 1.533(3) . ?
C2 H2 1.0000 . ?
C3 C6 1.506(3) . ?
C3 C4 1.544(3) . ?
C4 C5 1.511(3) . ?
C4 H4 1.0000 . ?
C6 H6A 0.9800 . ?
C6 H6B 0.9800 . ?
C6 H6C 0.9800 . ?
C7 H7A 0.9800 . ?
C7 H7B 0.9800 . ?
C7 H7C 0.9800 . ?
C8 C9 1.384(3) . ?
C8 C13 1.389(3) . ?
C9 C10 1.387(3) . ?
C9 H9 0.9500 . ?
C10 C11 1.393(4) . ?
C10 H10 0.9500 . ?
C11 C12 1.389(4) . ?
C11 C14 1.504(4) . ?
C12 C13 1.384(4) . ?
C12 H12 0.9500 . ?
C13 H13 0.9500 . ?
C14 H14A 0.9800 . ?
C14 H14B 0.9800 . ?
C14 H14C 0.9800 . ?

loop_
_geom_torsion_atom_site_label_1
_geom_torsion_atom_site_label_2
_geom_torsion_atom_site_label_3
_geom_torsion_atom_site_label_4
_geom_torsion
_geom_torsion_site_symmetry_1
_geom_torsion_site_symmetry_2
_geom_torsion_site_symmetry_3
_geom_torsion_site_symmetry_4
_geom_torsion_publ_flag
O8 S1 O6 C2 -172.73(16) . . . . ?
O7 S1 O6 C2 -43.11(18) . . . . ?
C8 S1 O6 C2 73.52(17) . . . . ?
C4 O2 C1 O1 -174.5(2) . . . . ?
C4 O2 C1 C2 5.9(2) . . . . ?
S1 O6 C2 C1 -110.67(18) . . . . ?
S1 O6 C2 C3 135.81(16) . . . . ?
O1 C1 C2 O6 36.8(3) . . . . ?
O2 C1 C2 O6 -143.54(17) . . . . ?
O1 C1 C2 C3 154.6(2) . . . . ?
O2 C1 C2 C3 -25.8(2) . . . . ?
O6 C2 C3 O3 41.1(2) . . . . ?
C1 C2 C3 O3 -76.7(2) . . . . ?
O6 C2 C3 C6 -86.2(2) . . . . ?
C1 C2 C3 C6 156.03(19) . . . . ?
O6 C2 C3 C4 151.04(17) . . . . ?
C1 C2 C3 C4 33.3(2) . . . . ?
C1 O2 C4 C5 134.66(19) . . . . ?
C1 O2 C4 C3 16.4(2) . . . . ?
O3 C3 C4 O2 81.61(19) . . . . ?
C6 C3 C4 O2 -153.39(19) . . . . ?
C2 C3 C4 O2 -30.7(2) . . . . ?
O3 C3 C4 C5 -34.8(2) . . . . ?
C6 C3 C4 C5 90.2(2) . . . . ?
C2 C3 C4 C5 -147.12(18) . . . . ?
C7 O5 C5 O4 -4.8(3) . . . . ?
C7 O5 C5 C4 172.6(2) . . . . ?
O2 C4 C5 O4 -17.3(3) . . . . ?
C3 C4 C5 O4 97.7(3) . . . . ?
O2 C4 C5 O5 165.27(17) . . . . ?
C3 C4 C5 O5 -79.7(2) . . . . ?
O8 S1 C8 C9 152.12(18) . . . . ?
O7 S1 C8 C9 17.5(2) . . . . ?
O6 S1 C8 C9 -98.63(19) . . . . ?
O8 S1 C8 C13 -29.4(2) . . . . ?
O7 S1 C8 C13 -164.10(18) . . . . ?
O6 S1 C8 C13 79.81(19) . . . . ?
C13 C8 C9 C10 -0.1(3) . . . . ?
S1 C8 C9 C10 178.31(18) . . . . ?
C8 C9 C10 C11 0.7(4) . . . . ?
C9 C10 C11 C12 -0.9(4) . . . . ?
C9 C10 C11 C14 179.0(2) . . . . ?
C10 C11 C12 C13 0.6(4) . . . . ?
C14 C11 C12 C13 -179.3(2) . . . . ?
C11 C12 C13 C8 -0.1(4) . . . . ?
C9 C8 C13 C12 -0.2(3) . . . . ?
S1 C8 C13 C12 -178.63(19) . . . . ?

loop_
_cod_related_entry_id
_cod_related_entry_database
_cod_related_entry_code
1 ChemSpider 21188955
